data_7701845
loop_
_publ_author_name
'Sun, Xiaoning'
'Song, Yangpeng'
'Deng, Jun'
'Jin, Shifeng'
'Chen, Xiaolong'

_publ_section_title
;
 New layered chromium chalcogenides CsLiCrSe2, RbLiCrS2 and CsLiCrS2:
 structure and properties
;
_journal_name_full 'Dalton Transactions'
_journal_paper_doi 10.1039/C9DT03657A
_journal_year 2019
_chemical_formula_moiety 'Cr Li S2, Cs'
_chemical_formula_sum 'Cr Cs Li S2'
_chemical_formula_weight 255.97
_space_group_IT_number 139
_space_group_name_Hall '-I 4 2'
_space_group_name_H-M_alt 'I 4/m m m'
_symmetry_cell_setting tetragonal
_symmetry_space_group_name_Hall '-I 4 2'
_symmetry_space_group_name_H-M 'I 4/m m m'
_audit_update_record
;
2019-10-29 deposited with the CCDC.	2019-11-07 downloaded from the CCDC.
;
_cell_angle_alpha 90.0000
_cell_angle_beta 90.0000
_cell_angle_gamma 90.0000
_cell_formula_units_Z 2
_cell_length_a 4.26786(10)
_cell_length_b 4.26786(10)
_cell_length_c 13.2824(3)
_cell_measurement_temperature 298(2)
_cell_volume 241.934(10)
_computing_structure_refinement FULLPROF
_diffrn_ambient_temperature 298
_diffrn_detector 'proportional counter'
_diffrn_detector_type 'PW11/20 proportional counter'
_diffrn_measurement_device_type 'Panalytical Xpert Pro'
_diffrn_measurement_method 'profile data from \q/2\q scans'
_diffrn_radiation_monochromator 'equatorial mounted graphite'
_diffrn_radiation_type 'Cu K\a'
_diffrn_radiation_wavelength 1.5418
_diffrn_source 'sealed X-ray tube'
_diffrn_source_target Cu
_exptl_crystal_colour black
_exptl_crystal_density_diffrn 3.514
_exptl_crystal_description powder
_exptl_crystal_preparation 'Magnetic properties'
_pd_char_colour dark_grey
_pd_char_particle_morphology plate-like
_pd_instr_location ' ?'
_pd_meas_2theta_range_inc 0.017000
_pd_meas_2theta_range_max 129.99001
_pd_meas_2theta_range_min 10.10600
_pd_meas_number_of_points 7053
_pd_meas_scan_method cont
_pd_prep_temperature 923
_pd_proc_2theta_range_inc 0.017000
_pd_proc_2theta_range_max 129.9606
_pd_proc_2theta_range_min 10.0766
_pd_proc_ls_background_function 'linear extrapolation'
_pd_proc_ls_pref_orient_corr ' ?'
_pd_proc_ls_profile_function pseudo-Voigt
_pd_proc_ls_prof_R_factor 6.0363
_pd_proc_ls_prof_wR_expected 4.8230
_pd_proc_ls_prof_wR_factor 7.9699
_pd_proc_wavelength 1.540560
_pd_spec_mounting ' ?'
_pd_spec_mount_mode reflection
_pd_spec_shape flat_sheet
_pd_spec_size_axial 15
_pd_spec_size_equat 20
_pd_spec_size_thick 1
_refine_ls_goodness_of_fit_all 1.65
_refine_ls_number_parameters 16
_refine_ls_number_reflns 170
_refine_ls_number_restraints 0
_refine_ls_R_I_factor 11.3043
_refine_ls_shift/su_max 0.000
_cod_data_source_file c9dt03657a2.cif
_cod_data_source_block global
_cod_depositor_comments
;
The following automatic conversions were performed:

data item '_symmetry_cell_setting' value 'Tetragonal' was changed to
'tetragonal' in accordance with the
/home/data/users/saulius/crontab/automatic-downloads/rss-feeds/RSC/lib/dictionaries/cif_core.dic
dictionary named 'cif_core.dic' version 2.4.2 last updated on
2011-04-26.

Automatic conversion script
Id: cif_fix_values 6909 2019-04-08 15:41:33Z antanas 
;
_cod_original_cell_volume 241.935(10)
_cod_database_code 7701845
_pd_proc_ls_prof_cr_factor 29.2727
_pd_proc_ls_prof_cwr_factor 23.7051
_pd_proc_ls_prof_cwr_expected 14.3452
_pd_proc_ls_prof_chi2 2.7307
_pd_proc_ls_prof_echi2 2.8531

loop_
_symmetry_equiv_pos_site_id
_symmetry_equiv_pos_as_xyz
1 x,y,z
2 -y,x,z
3 -x,-y,z
4 y,-x,z
5 -x,y,z
6 y,x,z
7 x,-y,z
8 -y,-x,z
9 -x,-y,-z
10 y,-x,-z
11 x,y,-z
12 -y,x,-z
13 x,-y,-z
14 -y,-x,-z
15 -x,y,-z
16 y,x,-z
17 x+1/2,y+1/2,z+1/2
18 -y+1/2,x+1/2,z+1/2
19 -x+1/2,-y+1/2,z+1/2
20 y+1/2,-x+1/2,z+1/2
21 -x+1/2,y+1/2,z+1/2
22 y+1/2,x+1/2,z+1/2
23 x+1/2,-y+1/2,z+1/2
24 -y+1/2,-x+1/2,z+1/2
25 -x+1/2,-y+1/2,-z+1/2
26 y+1/2,-x+1/2,-z+1/2
27 x+1/2,y+1/2,-z+1/2
28 -y+1/2,x+1/2,-z+1/2
29 x+1/2,-y+1/2,-z+1/2
30 -y+1/2,-x+1/2,-z+1/2
31 -x+1/2,y+1/2,-z+1/2
32 y+1/2,x+1/2,-z+1/2

loop_
_atom_site_label
_atom_site_fract_x
_atom_site_fract_y
_atom_site_fract_z
_atom_site_U_iso_or_equiv
_atom_site_occupancy
_atom_site_adp_type
_atom_site_type_symbol
Cs 0.00000 0.00000 0.00000 0.0264(6) 1.00000 Uiso Cs
Li 0.00000 0.50000 0.25000 0.0286(17) 0.50000 Uiso Li
Cr 0.00000 0.50000 0.25000 0.0286(17) 0.50000 Uiso Cr
S 0.00000 0.00000 0.3336(2) 0.0233(12) 1.00000 Uiso S

loop_
_atom_type_symbol
_atom_type_scat_Cromer_Mann_a1
_atom_type_scat_Cromer_Mann_b1
_atom_type_scat_Cromer_Mann_a2
_atom_type_scat_Cromer_Mann_b2
_atom_type_scat_Cromer_Mann_a3
_atom_type_scat_Cromer_Mann_b3
_atom_type_scat_Cromer_Mann_a4
_atom_type_scat_Cromer_Mann_b4
_atom_type_scat_Cromer_Mann_c
_atom_type_scat_dispersion_real
_atom_type_scat_dispersion_imag
_atom_type_scat_source
cs 20.38920 3.56900 19.10620 0.31070 10.66200 24.38790 1.49530 213.90399 3.33520 -0.7457 7.9052 International_Tables_for_Crystallography_Vol.C(1991)_Tables_6.1.1.4_and_6.1.1.5
li 1.12820 3.95460 0.75080 1.05240 0.61750 85.39050 0.46530 168.26100 0.03770 0.0008 0.00000 International_Tables_for_Crystallography_Vol.C(1991)_Tables_6.1.1.4_and_6.1.1.5
cr 10.64060 6.10380 7.35370 0.39200 3.32400 20.26260 1.49220 98.73990 1.18320 -0.1635 2.4439 International_Tables_for_Crystallography_Vol.C(1991)_Tables_6.1.1.4_and_6.1.1.5
s 6.90530 1.46790 5.20340 22.21510 1.43790 0.25360 1.58630 56.17200 0.86690 0.3331 0.5567 International_Tables_for_Crystallography_Vol.C(1991)_Tables_6.1.1.4_and_6.1.1.5

loop_
_geom_angle_atom_site_label_1
_geom_angle_atom_site_label_2
_geom_angle_atom_site_label_3
_geom_angle_site_symmetry_1
_geom_angle
_geom_angle_publ_flag
S Cr S 29 102.30(5) no
S Cr S 1_565 125.0(1) no

loop_
_geom_bond_atom_site_label_1
_geom_bond_atom_site_label_2
_geom_bond_site_symmetry_2
_geom_bond_distance
_geom_bond_publ_flag
Cr S . 2.405(1) yes
Cr S 1_565 2.405(1) yes
Cr S 29_455 2.405(1) yes
Cr S 29 2.405(1) yes
